data_1540603
loop_
_publ_author_name
'Adachi, Shinya'
'Liew, Sean K.'
'Lee, C. Frank'
'Lough, Alan'
'He, Zhi'
'Denis, Jeffrey D St'
'Poda, Gennady'
'Yudin, Andrei K.'

_publ_section_title
;
 Condensation-Driven Assembly of Boron-Containing Bis(Heteroaryl) Motifs
 Using a Linchpin Approach.
;
_journal_issue 22
_journal_name_full 'Organic letters'
_journal_page_first 5594
_journal_page_last 5597
_journal_paper_doi 10.1021/acs.orglett.5b02741
_journal_volume 17
_journal_year 2015
_chemical_formula_moiety 'C15 H12 B N3 O'
_chemical_formula_sum 'C15 H12 B N3 O'
_chemical_formula_weight 261.09
_space_group_crystal_system orthorhombic
_space_group_IT_number 29
_space_group_name_Hall 'P 2c -2ac'
_space_group_name_H-M_alt 'P c a 21'
_symmetry_space_group_name_Hall 'P 2c -2ac'
_symmetry_space_group_name_H-M 'P c a 21'
_atom_sites_solution_hydrogens mixed
_audit_creation_method SHELXL-2014/7
_cell_angle_alpha 90
_cell_angle_beta 90
_cell_angle_gamma 90
_cell_formula_units_Z 4
_cell_length_a 7.6982(2)
_cell_length_b 5.5273(2)
_cell_length_c 29.0410(8)
_cell_measurement_reflns_used 8809
_cell_measurement_temperature 147(2)
_cell_measurement_theta_max 66.96
_cell_measurement_theta_min 6.10
_cell_volume 1235.70(6)
_computing_cell_refinement APEX2
_computing_data_collection 'APEX2 (Bruker, 2007)'
_computing_data_reduction 'SAINT (Bruker, 2007)'
_computing_molecular_graphics 'PLATON (Spek, 2009)'
_computing_publication_material 'SHELXTL (Sheldrick, 2008)'
_computing_structure_refinement 'SHELXL-2014/7 (Sheldrick, 2014)'
_computing_structure_solution 'SHELXT (Sheldrick, 2008)'
_diffrn_ambient_temperature 147(2)
_diffrn_measured_fraction_theta_full 0.996
_diffrn_measured_fraction_theta_max 0.995
_diffrn_measurement_device_type 'Bruker Kappa APEX-DUO CCD'
_diffrn_measurement_method '\f and \w scans'
_diffrn_radiation_type CuK\a
_diffrn_radiation_wavelength 1.54178
_diffrn_reflns_av_R_equivalents 0.0526
_diffrn_reflns_av_unetI/netI 0.0316
_diffrn_reflns_laue_measured_fraction_full 0.996
_diffrn_reflns_laue_measured_fraction_max 0.995
_diffrn_reflns_limit_h_max 9
_diffrn_reflns_limit_h_min -9
_diffrn_reflns_limit_k_max 6
_diffrn_reflns_limit_k_min -6
_diffrn_reflns_limit_l_max 34
_diffrn_reflns_limit_l_min -34
_diffrn_reflns_number 21300
_diffrn_reflns_point_group_measured_fraction_full 0.993
_diffrn_reflns_point_group_measured_fraction_max 0.992
_diffrn_reflns_theta_full 67.148
_diffrn_reflns_theta_max 67.148
_diffrn_reflns_theta_min 3.043
_diffrn_source 'Bruker ImuS with multi-layer optics'
_exptl_absorpt_coefficient_mu 0.719
_exptl_absorpt_correction_T_max 0.7529
_exptl_absorpt_correction_T_min 0.6567
_exptl_absorpt_correction_type multi-scan
_exptl_absorpt_process_details 'SADABS (Sheldrick, 1996)'
_exptl_crystal_colour colourless
_exptl_crystal_density_diffrn 1.403
_exptl_crystal_description needle
_exptl_crystal_F_000 544
_exptl_crystal_size_max 0.260
_exptl_crystal_size_mid 0.060
_exptl_crystal_size_min 0.020
_refine_diff_density_max 0.154
_refine_diff_density_min -0.210
_refine_diff_density_rms 0.046
_refine_ls_abs_structure_details
; 
 Flack x determined using 1001 quotients [(I+)-(I-)]/[(I+)+(I-)] 
 (Parsons, Flack and Wagner, Acta Cryst. B69 (2013) 249-259). 
;
_refine_ls_abs_structure_Flack 0.49(13)
_refine_ls_extinction_method none
_refine_ls_goodness_of_fit_ref 1.196
_refine_ls_hydrogen_treatment mixed
_refine_ls_matrix_type full
_refine_ls_number_parameters 185
_refine_ls_number_reflns 2202
_refine_ls_number_restraints 1
_refine_ls_restrained_S_all 1.196
_refine_ls_R_factor_all 0.0399
_refine_ls_R_factor_gt 0.0384
_refine_ls_shift/su_max 0.000
_refine_ls_shift/su_mean 0.000
_refine_ls_structure_factor_coef Fsqd
_refine_ls_weighting_details 'w=1/[\s^2^(Fo^2^)+(0.0331P)^2^+0.7137P] where P=(Fo^2^+2Fc^2^)/3'
_refine_ls_weighting_scheme calc
_refine_ls_wR_factor_gt 0.0961
_refine_ls_wR_factor_ref 0.0968
_reflns_Friedel_coverage 0.950
_reflns_friedel_fraction_full 0.991
_reflns_friedel_fraction_max 0.990
_reflns_number_gt 2142
_reflns_number_total 2202
_reflns_threshold_expression 'I > 2\s(I)'
_cod_data_source_file ol5b02741_si_002.cif
_cod_data_source_block d1538
_cod_database_code 1540603
_shelx_shelxl_version_number 2014/7
_shelx_space_group_comment
; 
The symmetry employed for this shelxl refinement is uniquely defined 
by the following loop, which should always be used as a source of 
symmetry information in preference to the above space-group names. 
They are only intended as comments. 
;
_shelx_estimated_absorpt_t_min 0.835
_shelx_estimated_absorpt_t_max 0.986

loop_
_space_group_symop_operation_xyz
'x, y, z'
'-x, -y, z+1/2'
'-x+1/2, y, z+1/2'
'x+1/2, -y, z'

loop_
_atom_site_label
_atom_site_type_symbol
_atom_site_fract_x
_atom_site_fract_y
_atom_site_fract_z
_atom_site_U_iso_or_equiv
_atom_site_adp_type
_atom_site_occupancy
_atom_site_site_symmetry_order
_atom_site_calc_flag
_atom_site_refinement_flags_posn
_atom_site_refinement_flags_adp
O1 O 0.4527(4) 0.3726(4) 0.31264(8) 0.0303(6) Uani 1 1 d . .
N1 N 0.2333(4) 0.8591(5) 0.19100(10) 0.0235(6) Uani 1 1 d . .
N2 N 0.4839(4) 0.7577(5) 0.33577(11) 0.0244(6) Uani 1 1 d . .
H2N H 0.486(5) 0.914(7) 0.3416(15) 0.028(11) Uiso 1 1 d . .
N3 N 0.5144(4) 0.3746(6) 0.35943(10) 0.0294(7) Uani 1 1 d . .
C1 C 0.3647(5) 0.6706(6) 0.24972(12) 0.0238(7) Uani 1 1 d . .
C2 C 0.2777(5) 0.8810(6) 0.23646(11) 0.0232(7) Uani 1 1 d . .
H2A H 0.2535 1.0161 0.2557 0.028 Uiso 1 1 calc R U
C3 C 0.1388(4) 1.0126(6) 0.16259(13) 0.0238(7) Uani 1 1 d . .
H3A H 0.0948 1.1608 0.1744 0.029 Uiso 1 1 calc R U
C4 C 0.1092(4) 0.9513(6) 0.11814(13) 0.0276(7) Uani 1 1 d . .
H4A H 0.0447 1.0565 0.0988 0.033 Uiso 1 1 calc R U
C5 C 0.1751(5) 0.7286(7) 0.10040(12) 0.0271(8) Uani 1 1 d . .
H5A H 0.1560 0.6873 0.0690 0.033 Uiso 1 1 calc R U
C6 C 0.2646(4) 0.5761(6) 0.12808(12) 0.0249(7) Uani 1 1 d . .
H6A H 0.3083 0.4285 0.1160 0.030 Uiso 1 1 calc R U
C7 C 0.2936(4) 0.6338(6) 0.17464(11) 0.0180(7) Uani 1 1 d . .
C8 C 0.3739(4) 0.5180(6) 0.21082(13) 0.0240(7) Uani 1 1 d . .
H8A H 0.4264 0.3626 0.2098 0.029 Uiso 1 1 calc R U
C9 C 0.5283(5) 0.6007(6) 0.37071(12) 0.0241(8) Uani 1 1 d . .
C10 C 0.5830(4) 0.6753(6) 0.41714(12) 0.0240(7) Uani 1 1 d . .
C11 C 0.6679(5) 0.8917(7) 0.42528(13) 0.0276(8) Uani 1 1 d . .
H11A H 0.6920 0.9988 0.4005 0.033 Uiso 1 1 calc R U
C12 C 0.7179(5) 0.9523(7) 0.46995(13) 0.0311(8) Uani 1 1 d . .
H12A H 0.7764 1.1007 0.4755 0.037 Uiso 1 1 calc R U
C13 C 0.6829(5) 0.7978(7) 0.50614(13) 0.0292(8) Uani 1 1 d . .
H13A H 0.7176 0.8399 0.5365 0.035 Uiso 1 1 calc R U
C14 C 0.5975(5) 0.5822(7) 0.49819(12) 0.0278(8) Uani 1 1 d . .
H14A H 0.5729 0.4762 0.5231 0.033 Uiso 1 1 calc R U
C15 C 0.5476(5) 0.5203(6) 0.45386(11) 0.0256(7) Uani 1 1 d . .
H15A H 0.4891 0.3716 0.4485 0.031 Uiso 1 1 calc R U
B1 B 0.4333(5) 0.6107(7) 0.29797(13) 0.0252(9) Uani 1 1 d . .

loop_
_atom_site_aniso_label
_atom_site_aniso_U_11
_atom_site_aniso_U_22
_atom_site_aniso_U_33
_atom_site_aniso_U_23
_atom_site_aniso_U_13
_atom_site_aniso_U_12
O1 0.0424(15) 0.0243(14) 0.0241(12) 0.0014(10) -0.0007(11) 0.0015(11)
N1 0.0231(15) 0.0187(14) 0.0288(15) 0.0021(11) 0.0021(12) 0.0015(11)
N2 0.0304(16) 0.0163(14) 0.0265(13) 0.0031(13) 0.0005(12) 0.0010(13)
N3 0.0422(18) 0.0224(16) 0.0236(16) 0.0030(12) -0.0017(13) 0.0044(14)
C1 0.0274(18) 0.0202(17) 0.0238(17) 0.0021(13) 0.0036(15) -0.0012(14)
C2 0.0264(17) 0.0187(17) 0.0245(18) -0.0011(13) 0.0040(14) -0.0002(14)
C3 0.0221(16) 0.0157(16) 0.0336(17) 0.0019(14) 0.0034(14) 0.0022(13)
C4 0.0254(17) 0.0257(18) 0.0317(18) 0.0047(16) -0.0017(15) 0.0007(15)
C5 0.0264(18) 0.029(2) 0.0257(17) -0.0023(15) -0.0003(14) -0.0065(15)
C6 0.0231(16) 0.0191(16) 0.0326(19) -0.0032(14) 0.0058(15) -0.0031(15)
C7 0.0157(15) 0.0125(15) 0.0257(17) 0.0010(12) 0.0050(13) -0.0001(11)
C8 0.0236(16) 0.0158(15) 0.0325(17) 0.0012(15) 0.0040(15) -0.0015(13)
C9 0.0247(18) 0.0220(18) 0.0255(18) 0.0028(14) 0.0035(13) 0.0009(14)
C10 0.0237(16) 0.0206(18) 0.0276(17) -0.0003(14) 0.0024(14) 0.0026(13)
C11 0.0297(19) 0.0214(18) 0.0317(19) 0.0052(14) 0.0030(14) 0.0033(15)
C12 0.0294(18) 0.0238(19) 0.040(2) -0.0052(16) 0.0000(16) 0.0008(15)
C13 0.0309(19) 0.028(2) 0.0283(18) -0.0047(15) -0.0028(15) 0.0068(16)
C14 0.031(2) 0.028(2) 0.0246(17) 0.0059(15) 0.0037(14) 0.0047(16)
C15 0.0300(18) 0.0188(16) 0.0279(18) 0.0025(15) 0.0034(15) 0.0014(14)
B1 0.0244(19) 0.023(2) 0.028(2) 0.0009(16) 0.0041(16) 0.0009(15)

loop_
_atom_type_symbol
_atom_type_description
_atom_type_scat_dispersion_real
_atom_type_scat_dispersion_imag
_atom_type_scat_source
C C 0.0181 0.0091 'International Tables Vol C Tables 4.2.6.8 and 6.1.1.4'
H H 0.0000 0.0000 'International Tables Vol C Tables 4.2.6.8 and 6.1.1.4'
N N 0.0311 0.0180 'International Tables Vol C Tables 4.2.6.8 and 6.1.1.4'
O O 0.0492 0.0322 'International Tables Vol C Tables 4.2.6.8 and 6.1.1.4'
B B 0.0090 0.0039 'International Tables Vol C Tables 4.2.6.8 and 6.1.1.4'

loop_
_geom_angle_atom_site_label_1
_geom_angle_atom_site_label_2
_geom_angle_atom_site_label_3
_geom_angle
B1 O1 N3 108.5(3)
C2 N1 C3 130.5(3)
C2 N1 C7 108.7(3)
C3 N1 C7 120.7(3)
C9 N2 B1 106.1(3)
C9 N2 H2N 118(3)
B1 N2 H2N 136(3)
C9 N3 O1 105.9(3)
C2 C1 C8 107.5(3)
C2 C1 B1 126.7(3)
C8 C1 B1 125.8(3)
N1 C2 C1 108.2(3)
N1 C2 H2A 125.9
C1 C2 H2A 125.9
C4 C3 N1 120.1(3)
C4 C3 H3A 119.9
N1 C3 H3A 119.9
C3 C4 C5 120.0(3)
C3 C4 H4A 120.0
C5 C4 H4A 120.0
C6 C5 C4 120.2(3)
C6 C5 H5A 119.9
C4 C5 H5A 119.9
C5 C6 C7 120.7(3)
C5 C6 H6A 119.7
C7 C6 H6A 119.7
C8 C7 C6 134.3(3)
C8 C7 N1 107.5(3)
C6 C7 N1 118.1(3)
C7 C8 C1 108.1(3)
C7 C8 H8A 126.0
C1 C8 H8A 126.0
N3 C9 N2 113.6(3)
N3 C9 C10 121.7(3)
N2 C9 C10 124.7(3)
C11 C10 C15 119.5(3)
C11 C10 C9 122.3(3)
C15 C10 C9 118.2(3)
C10 C11 C12 119.8(3)
C10 C11 H11A 120.1
C12 C11 H11A 120.1
C13 C12 C11 120.4(3)
C13 C12 H12A 119.8
C11 C12 H12A 119.8
C12 C13 C14 119.9(4)
C12 C13 H13A 120.0
C14 C13 H13A 120.0
C13 C14 C15 120.0(3)
C13 C14 H14A 120.0
C15 C14 H14A 120.0
C14 C15 C10 120.3(3)
C14 C15 H15A 119.9
C10 C15 H15A 119.9
O1 B1 N2 106.0(3)
O1 B1 C1 121.4(3)
N2 B1 C1 132.6(3)

loop_
_geom_bond_atom_site_label_1
_geom_bond_atom_site_label_2
_geom_bond_distance
O1 B1 1.391(5)
O1 N3 1.440(4)
N1 C2 1.369(4)
N1 C3 1.389(5)
N1 C7 1.411(4)
N2 C9 1.378(5)
N2 B1 1.420(5)
N2 H2N 0.88(4)
N3 C9 1.296(5)
C1 C2 1.397(5)
C1 C8 1.411(5)
C1 B1 1.534(5)
C2 H2A 0.9500
C3 C4 1.354(5)
C3 H3A 0.9500
C4 C5 1.428(5)
C4 H4A 0.9500
C5 C6 1.353(5)
C5 H5A 0.9500
C6 C7 1.407(5)
C6 H6A 0.9500
C7 C8 1.377(5)
C8 H8A 0.9500
C9 C10 1.471(5)
C10 C11 1.384(5)
C10 C15 1.395(5)
C11 C12 1.394(5)
C11 H11A 0.9500
C12 C13 1.381(6)
C12 H12A 0.9500
C13 C14 1.381(5)
C13 H13A 0.9500
C14 C15 1.386(5)
C14 H14A 0.9500
C15 H15A 0.9500

loop_
_geom_hbond_atom_site_label_D
_geom_hbond_atom_site_label_H
_geom_hbond_atom_site_label_A
_geom_hbond_distance_DH
_geom_hbond_distance_HA
_geom_hbond_distance_DA
_geom_hbond_angle_DHA
_geom_hbond_site_symmetry_A
N2 H2N N3 0.88(4) 2.61(4) 3.486(4) 176(4) 1_565

loop_
_geom_torsion_atom_site_label_1
_geom_torsion_atom_site_label_2
_geom_torsion_atom_site_label_3
_geom_torsion_atom_site_label_4
_geom_torsion
B1 O1 N3 C9 0.3(4)
C3 N1 C2 C1 176.5(3)
C7 N1 C2 C1 -0.6(4)
C8 C1 C2 N1 0.4(4)
B1 C1 C2 N1 -177.8(3)
C2 N1 C3 C4 -179.3(3)
C7 N1 C3 C4 -2.6(5)
N1 C3 C4 C5 0.1(5)
C3 C4 C5 C6 1.1(5)
C4 C5 C6 C7 0.2(5)
C5 C6 C7 C8 178.3(4)
C5 C6 C7 N1 -2.7(5)
C2 N1 C7 C8 0.5(3)
C3 N1 C7 C8 -176.9(3)
C2 N1 C7 C6 -178.7(3)
C3 N1 C7 C6 3.9(4)
C6 C7 C8 C1 178.8(3)
N1 C7 C8 C1 -0.2(4)
C2 C1 C8 C7 -0.1(4)
B1 C1 C8 C7 178.1(3)
O1 N3 C9 N2 -0.8(4)
O1 N3 C9 C10 178.0(3)
B1 N2 C9 N3 0.9(4)
B1 N2 C9 C10 -177.7(3)
N3 C9 C10 C11 152.0(4)
N2 C9 C10 C11 -29.4(5)
N3 C9 C10 C15 -27.8(5)
N2 C9 C10 C15 150.8(3)
C15 C10 C11 C12 0.3(5)
C9 C10 C11 C12 -179.5(3)
C10 C11 C12 C13 -0.2(5)
C11 C12 C13 C14 -0.2(5)
C12 C13 C14 C15 0.3(5)
C13 C14 C15 C10 -0.1(5)
C11 C10 C15 C14 -0.2(5)
C9 C10 C15 C14 179.7(3)
N3 O1 B1 N2 0.3(4)
N3 O1 B1 C1 -178.4(3)
C9 N2 B1 O1 -0.7(4)
C9 N2 B1 C1 177.8(4)
C2 C1 B1 O1 153.5(4)
C8 C1 B1 O1 -24.4(6)
C2 C1 B1 N2 -24.8(6)
C8 C1 B1 N2 157.3(4)
